data_7202574
loop_
_publ_author_name
'Beaudet-Savignat, S.'
'Vincent, A.'
'Lambert, S.'
'Gervais, F.'

_publ_section_title
;
 Oxide ion conduction in Ba, Ca and Sr doped apatite-type lanthanum
 silicates
;
_journal_issue 20
_journal_name_full 'Journal of Materials Chemistry'
_journal_page_first 2078
_journal_paper_doi 10.1039/b615104c
_journal_volume 17
_journal_year 2007
_chemical_formula_sum 'La8.898 O25.886 Si6 Sr'
_chemical_name_common 'Sr doped apatite'
_chemical_name_systematic ' ?'
_space_group_IT_number 173
_symmetry_cell_setting hexagonal
_symmetry_space_group_name_Hall 'P 6c'
_symmetry_space_group_name_H-M 'P 63'
_cell_angle_alpha 90
_cell_angle_beta 90
_cell_angle_gamma 120
_cell_formula_units_Z 1
_cell_length_a 9.705
_cell_length_b 9.705
_cell_length_c 7.215
_cell_volume 588.516
_computing_publication_material '(Jana2000; Petricek and Dusek, 2000)'
_computing_structure_refinement '(Jana2000; Petricek and Dusek, 2000)'
_diffrn_radiation_probe neutron
_diffrn_radiation_type neutron
_diffrn_radiation_wavelength 1.2244
_exptl_absorpt_coefficient_mu 5.593
_exptl_absorpt_process_details '(Jana2000; Petricek and Dusek, 2000)'
_exptl_crystal_density_diffrn 5.3775
_exptl_crystal_F_000 836
_pd_instr_location ' ?'
_pd_meas_2theta_range_inc 0.05
_pd_meas_2theta_range_max 120.000
_pd_meas_2theta_range_min 10.000
_pd_meas_number_of_points 2201
_pd_proc_2theta_range_inc 0.05
_pd_proc_2theta_range_max 120
_pd_proc_2theta_range_min 10
_pd_proc_ls_background_function '20 Chebyshev polynoms'
_pd_proc_ls_pref_orient_corr none
_pd_proc_ls_profile_function Pseudo-Voigt
_pd_proc_ls_prof_R_factor 0.0173
_pd_proc_ls_prof_wR_expected 0.0196
_pd_proc_ls_prof_wR_factor 0.0218
_refine_ls_extinction_method none
_refine_ls_number_parameters 67
_refine_ls_R_factor_all 0.0173
_refine_ls_R_factor_gt 0.0182
_refine_ls_shift/su_max 1.2187
_refine_ls_shift/su_mean 0.1615
_refine_ls_weighting_scheme sigma
_refine_ls_wR_factor_gt 0.0170
_refine_ls_wR_factor_ref 0.0218
_cod_data_source_file b615104c.txt
_cod_data_source_block (III)
_cod_original_cell_volume 588
_cod_original_formula_sum 'La8.898 O25.886 Si6 Sr1'
_cod_database_code 7202574

loop_
_symmetry_equiv_pos_site_id
_symmetry_equiv_pos_as_xyz
1 x,y,z
2 x-y,x,1/2+z
3 -y,x-y,z
4 -x,-y,1/2+z
5 -x+y,-x,z
6 y,-x+y,1/2+z

loop_
_atom_site_label
_atom_site_type_symbol
_atom_site_fract_x
_atom_site_fract_y
_atom_site_fract_z
_atom_site_adp_type
_atom_site_U_iso_or_equiv
_atom_site_symmetry_multiplicity
_atom_site_occupancy
_atom_site_calc_flag
_atom_site_refinement_flags
_atom_site_disorder_assembly
_atom_site_disorder_group
La1 La 0.3333 0.6667 0.0046(13) Uani 0.0115(4) 2 0.45 d . . .
Sr1 La 0.3333 0.6667 0.0046(13) Uani 0.0115(4) 2 0.50 d . . .
La2 La 0.6667 0.3333 0.0046(13) Uani 0.0115(4) 2 1 d . . .
La3 La 0.22755(13) -0.01219(15) 0.25 Uani 0.0104(4) 6 1 d . . .
Si Si 0.4010(2) 0.3723(2) 0.25 Uani 0.0089(6) 6 1 d . . .
O1 O 0.32180(18) 0.48327(19) 0.25 Uani 0.0140(5) 6 1 d . . .
O2 O 0.59532(19) 0.4729(2) 0.2458(16) Uani 0.0128(5) 6 1 d . . .
O3 O 0.3361 0.2534(3) 0.4257(11) Uani 0.026(2) 6 1 d . . .
O4 O 0.3494(3) 0.2552 0.0674(11) Uani 0.017(2) 6 1 d . . .
O5 O 0 0 0.25 Uani 0.067(2) 2 0.943(13) d . . .

loop_
_atom_site_aniso_label
_atom_site_aniso_type_symbol
_atom_site_aniso_U_11
_atom_site_aniso_U_22
_atom_site_aniso_U_33
_atom_site_aniso_U_12
_atom_site_aniso_U_13
_atom_site_aniso_U_23
La1 La 0.0124(5) 0.0124(5) 0.0096(8) 0.0062(2) 0 0
Sr1 La 0.0124(5) 0.0124(5) 0.0096(8) 0.0062(2) 0 0
La2 La 0.0124(5) 0.0124(5) 0.0096(8) 0.0062(2) 0 0
La3 La 0.0111(6) 0.0103(5) 0.0095(5) 0.0051(5) 0 0
Si Si 0.0084(8) 0.0044(9) 0.0096(10) 0 0 0
O1 O 0.0110(7) 0.0064(6) 0.0188(10) 0 0 0
O2 O 0.0074(6) 0.0085(6) 0.0173(10) 0 0 0
O3 O 0.052(3) 0.007(2) 0.018(2) 0.013(2) 0.026(2) 0.012(2)
O4 O 0.032(2) 0.025(3) 0.008(2) 0.025(2) 0.0036(14) 0.0022(17)
O5 O 0.0097(13) 0.0097(13) 0.181(7) 0.0048(6) 0 0

loop_
_atom_type_symbol
_atom_type_scat_length_neutron
_atom_type_scat_source
La 8.240 International_Tables_Vol_C
Sr 7.020 International_Tables_Vol_C
Si 4.149 International_Tables_Vol_C
O 5.803 International_Tables_Vol_C
